data_7209689
loop_
_publ_author_name
'Ling, Irene'
'Sobolev, Alexandre N.'
'Alias, Yatimah'
'Raston, Colin L.'

_publ_section_title
;
 Micelle to extended multi-component bilayer systems involving decyl and
 dodecyl imidazolium and pyridinium cations
;
_journal_issue 15
_journal_name_full CrystEngComm
_journal_page_first 2888
_journal_paper_doi 10.1039/c3ce26991d
_journal_volume 15
_journal_year 2013
_chemical_formula_moiety 'C28 H19 O16 S4, C24 H20 P, C14 H27 N2, O8 H12 Gd, 12(H2 O)'
_chemical_formula_sum 'C66 H106 Gd N2 O36 P S4'
_chemical_formula_weight 1819.99
_chemical_name_systematic
;
?
;
_space_group_IT_number 2
_symmetry_cell_setting triclinic
_symmetry_Int_Tables_number 2
_symmetry_space_group_name_Hall '-P 1'
_symmetry_space_group_name_H-M 'P -1'
_atom_sites_solution_hydrogens geom
_atom_sites_solution_primary direct
_atom_sites_solution_secondary difmap
_audit_creation_method SHELXL-97
_cell_angle_alpha 106.609(2)
_cell_angle_beta 95.188(2)
_cell_angle_gamma 101.065(2)
_cell_formula_units_Z 2
_cell_length_a 14.1613(4)
_cell_length_b 14.2691(3)
_cell_length_c 21.0932(6)
_cell_measurement_reflns_used 17525
_cell_measurement_temperature 100(2)
_cell_measurement_theta_max 34.27
_cell_measurement_theta_min 2.83
_cell_volume 3960.40(19)
_computing_cell_refinement
;
CrysAlisPro, Agilent Technologies,
Version 1.171.35.21 (release 20-01-2012 CrysAlis171 .NET)
(compiled Jan 23 2012,18:06:46)
;
_computing_data_collection
;
CrysAlisPro, Agilent Technologies,
Version 1.171.35.21 (release 20-01-2012 CrysAlis171 .NET)
(compiled Jan 23 2012,18:06:46)
;
_computing_data_reduction
;
CrysAlisPro, Agilent Technologies,
Version 1.171.35.21 (release 20-01-2012 CrysAlis171 .NET)
(compiled Jan 23 2012,18:06:46)
;
_computing_molecular_graphics 'X-Seed 2.0 (Barbour, 2001)'
_computing_publication_material 'SHELXL-97 (Sheldrick, 2008)'
_computing_structure_refinement 'SHELXL-97 (Sheldrick, 2008)'
_computing_structure_solution 'SHELXS-97 (Sheldrick, 2008)'
_diffrn_ambient_temperature 100(2)
_diffrn_detector_area_resol_mean 16.0009
_diffrn_measured_fraction_theta_full 0.999
_diffrn_measured_fraction_theta_max 0.937
_diffrn_measurement_device_type 'Oxford Diffraction Xcalibur-S, Sapphire3 CCD'
_diffrn_measurement_method '\w scans'
_diffrn_radiation_monochromator graphite
_diffrn_radiation_source 'normal-focus sealed tube'
_diffrn_radiation_type MoK\a
_diffrn_radiation_wavelength 0.71073
_diffrn_reflns_av_R_equivalents 0.0358
_diffrn_reflns_av_sigmaI/netI 0.0669
_diffrn_reflns_limit_h_max 21
_diffrn_reflns_limit_h_min -21
_diffrn_reflns_limit_k_max 12
_diffrn_reflns_limit_k_min -22
_diffrn_reflns_limit_l_max 33
_diffrn_reflns_limit_l_min -32
_diffrn_reflns_number 64495
_diffrn_reflns_theta_full 30.00
_diffrn_reflns_theta_max 34.35
_diffrn_reflns_theta_min 2.84
_exptl_absorpt_coefficient_mu 1.054
_exptl_absorpt_correction_T_max 1.00000
_exptl_absorpt_correction_T_min 0.93049
_exptl_absorpt_correction_type multi-scan
_exptl_absorpt_process_details
;
CrysAlisPro, Agilent Technologies,
Version 1.171.35.21 (release 20-01-2012 CrysAlis171 .NET)
(compiled Jan 23 2012,18:06:46)
Empirical absorption correction using spherical harmonics,
implemented in SCALE3 ABSPACK scaling algorithm.
;
_exptl_crystal_colour colorless
_exptl_crystal_density_diffrn 1.526
_exptl_crystal_density_method 'not measured'
_exptl_crystal_description plate
_exptl_crystal_F_000 1894
_exptl_crystal_size_max 0.42
_exptl_crystal_size_mid 0.33
_exptl_crystal_size_min 0.22
_refine_diff_density_max 7.797
_refine_diff_density_min -8.583
_refine_diff_density_rms 0.195
_refine_ls_extinction_method none
_refine_ls_goodness_of_fit_ref 1.009
_refine_ls_hydrogen_treatment constr
_refine_ls_matrix_type full
_refine_ls_number_parameters 966
_refine_ls_number_reflns 31145
_refine_ls_number_restraints 21
_refine_ls_restrained_S_all 1.009
_refine_ls_R_factor_all 0.1980
_refine_ls_R_factor_gt 0.1553
_refine_ls_shift/su_max 0.001
_refine_ls_shift/su_mean 0.000
_refine_ls_structure_factor_coef Fsqd
_refine_ls_weighting_details 'calc w=1/[\s^2^(Fo^2^)+(0.0800P)^2^+80.0000P] where P=(Fo^2^+2Fc^2^)/3'
_refine_ls_weighting_scheme calc
_refine_ls_wR_factor_gt 0.3256
_refine_ls_wR_factor_ref 0.3542
_reflns_number_gt 21304
_reflns_number_total 31145
_reflns_threshold_expression >2sigma(I)
_cod_data_source_file c3ce26991d.txt
_cod_data_source_block cmpnd02
_cod_original_cell_volume 3960.40(18)
_cod_database_code 7209689

loop_
_symmetry_equiv_pos_as_xyz
'x, y, z'
'-x, -y, -z'

loop_
_atom_site_label
_atom_site_type_symbol
_atom_site_fract_x
_atom_site_fract_y
_atom_site_fract_z
_atom_site_U_iso_or_equiv
_atom_site_adp_type
_atom_site_occupancy
_atom_site_symmetry_multiplicity
_atom_site_calc_flag
_atom_site_refinement_flags
_atom_site_disorder_assembly
_atom_site_disorder_group
O10 O 0.5818(4) 0.5936(4) 0.9404(3) 0.0365(12) Uani 1 1 d . . .
H10 H 0.5773 0.6521 0.9403 0.055 Uiso 1 1 calc R . .
C11 C 0.5685(5) 0.5315(5) 0.8757(4) 0.0277(13) Uani 1 1 d . . .
C12 C 0.6267(5) 0.5588(6) 0.8304(4) 0.0341(16) Uani 1 1 d . . .
C13 C 0.6157(5) 0.4925(6) 0.7661(4) 0.0348(17) Uani 1 1 d . . .
H13 H 0.6536 0.5103 0.7346 0.042 Uiso 1 1 calc R . .
C14 C 0.5490(5) 0.3997(6) 0.7478(4) 0.0332(15) Uani 1 1 d . A .
C15 C 0.4909(5) 0.3744(5) 0.7925(4) 0.0277(13) Uani 1 1 d . . .
H15 H 0.4447 0.3119 0.7791 0.033 Uiso 1 1 calc R . .
C16 C 0.4997(5) 0.4397(5) 0.8569(4) 0.0269(13) Uani 1 1 d . . .
S1 S 0.5363(2) 0.3140(2) 0.66626(14) 0.0532(6) Uani 1 1 d . . .
O11 O 0.4595(10) 0.2359(10) 0.6609(7) 0.047(3) Uiso 0.50 1 d P A 1
O12 O 0.495(2) 0.350(2) 0.6169(15) 0.124(9) Uiso 0.50 1 d P A 1
O13 O 0.6289(13) 0.2775(14) 0.6710(9) 0.068(4) Uiso 0.50 1 d P A 1
O14 O 0.5807(8) 0.3723(8) 0.6267(5) 0.032(2) Uiso 0.50 1 d P A 2
O15 O 0.5551(14) 0.2252(15) 0.6678(10) 0.074(5) Uiso 0.50 1 d P A 2
O16 O 0.4281(11) 0.2948(12) 0.6388(8) 0.056(3) Uiso 0.50 1 d P A 2
C10 C 0.6965(5) 0.6612(6) 0.8497(5) 0.0354(17) Uani 1 1 d . . .
H10A H 0.7590 0.6535 0.8336 0.042 Uiso 1 1 calc R . .
H10B H 0.7098 0.6903 0.8991 0.042 Uiso 1 1 calc R . .
O20 O 0.5607(4) 0.7655(4) 0.9063(3) 0.0310(10) Uani 1 1 d . . .
H20 H 0.5018 0.7689 0.9085 0.046 Uiso 1 1 calc R . .
C21 C 0.5853(5) 0.7806(5) 0.8489(4) 0.0293(14) Uani 1 1 d . . .
C22 C 0.5459(5) 0.8460(5) 0.8211(4) 0.0274(13) Uani 1 1 d . . .
C23 C 0.5760(5) 0.8599(5) 0.7635(4) 0.0275(13) Uani 1 1 d . . .
H23 H 0.5499 0.9037 0.7442 0.033 Uiso 1 1 calc R . .
C24 C 0.6436(5) 0.8113(5) 0.7332(4) 0.0264(12) Uani 1 1 d . . .
C25 C 0.6824(5) 0.7466(6) 0.7610(4) 0.0294(14) Uani 1 1 d . . .
H25 H 0.7283 0.7126 0.7401 0.035 Uiso 1 1 calc R . .
C26 C 0.6538(4) 0.7320(5) 0.8193(4) 0.0277(13) Uani 1 1 d . . .
S2 S 0.68289(15) 0.83080(17) 0.66063(11) 0.0383(4) Uani 1 1 d . . .
O21 O 0.7441(9) 0.7618(7) 0.6378(5) 0.093(4) Uani 1 1 d . . .
O22 O 0.5982(6) 0.8108(12) 0.6133(5) 0.123(6) Uani 1 1 d . . .
O23 O 0.7383(7) 0.9325(6) 0.6797(4) 0.071(3) Uani 1 1 d . . .
C20 C 0.4704(6) 0.8971(5) 0.8536(4) 0.0317(14) Uani 1 1 d . . .
H20U H 0.4877 0.9177 0.9029 0.038 Uiso 1 1 calc R . .
H20V H 0.4697 0.9583 0.8404 0.038 Uiso 1 1 calc R . .
O30 O 0.3875(4) 0.7706(4) 0.9272(3) 0.0302(10) Uani 1 1 d . . .
C31 C 0.3336(5) 0.7667(5) 0.8714(3) 0.0256(12) Uani 1 1 d . . .
C32 C 0.2387(5) 0.7026(5) 0.8502(4) 0.0277(13) Uani 1 1 d . . .
C33 C 0.1859(5) 0.6980(6) 0.7904(4) 0.0346(16) Uani 1 1 d . . .
H33 H 0.1230 0.6546 0.7755 0.042 Uiso 1 1 calc R . .
C34 C 0.2242(6) 0.7565(7) 0.7516(4) 0.0382(17) Uani 1 1 d . . .
C35 C 0.3152(6) 0.8209(6) 0.7735(4) 0.0348(15) Uani 1 1 d . . .
H35 H 0.3400 0.8614 0.7473 0.042 Uiso 1 1 calc R . .
C36 C 0.3706(5) 0.8277(5) 0.8325(4) 0.0261(12) Uani 1 1 d . . .
S3 S 0.16171(18) 0.7522(3) 0.67437(13) 0.0667(9) Uani 1 1 d . . .
O31 O 0.0671(6) 0.6839(11) 0.6652(5) 0.112(5) Uani 1 1 d . . .
O32 O 0.1591(8) 0.8582(9) 0.6776(5) 0.085(3) Uani 1 1 d . . .
O33 O 0.2214(6) 0.7098(9) 0.6249(4) 0.088(3) Uani 1 1 d . . .
C30 C 0.1986(6) 0.6407(5) 0.8937(4) 0.0342(16) Uani 1 1 d . . .
H30A H 0.1271 0.6331 0.8892 0.041 Uiso 1 1 calc R . .
H30B H 0.2262 0.6779 0.9411 0.041 Uiso 1 1 calc R . .
O40 O 0.3824(4) 0.5994(4) 0.9400(3) 0.0323(11) Uani 1 1 d . . .
H40 H 0.3777 0.6534 0.9318 0.048 Uiso 1 1 calc R . .
C41 C 0.3103(5) 0.5225(5) 0.8999(3) 0.0228(11) Uani 1 1 d . . .
C42 C 0.3313(5) 0.4260(5) 0.8823(3) 0.0222(11) Uani 1 1 d . . .
C43 C 0.2600(5) 0.3450(4) 0.8407(3) 0.0214(11) Uani 1 1 d . . .
H43 H 0.2731 0.2799 0.8281 0.026 Uiso 1 1 calc R . .
C44 C 0.1706(5) 0.3578(5) 0.8177(3) 0.0220(11) Uani 1 1 d . . .
C45 C 0.1520(5) 0.4527(5) 0.8353(3) 0.0259(12) Uani 1 1 d . . .
H45 H 0.0905 0.4610 0.8188 0.031 Uiso 1 1 calc R . .
C46 C 0.2208(5) 0.5367(5) 0.8765(3) 0.0261(12) Uani 1 1 d . . .
S4 S 0.08135(12) 0.25371(12) 0.76525(8) 0.0250(3) Uani 1 1 d . . .
O41 O 0.1339(4) 0.1776(4) 0.7356(3) 0.0395(13) Uani 1 1 d . . .
O42 O 0.0148(4) 0.2189(4) 0.8064(3) 0.0367(12) Uani 1 1 d . . .
O43 O 0.0346(4) 0.2905(4) 0.7166(3) 0.0361(12) Uani 1 1 d . . .
C40 C 0.4316(5) 0.4127(5) 0.9031(3) 0.0257(12) Uani 1 1 d . . .
H40A H 0.4570 0.4562 0.9496 0.031 Uiso 1 1 calc R . .
H40B H 0.4277 0.3421 0.9017 0.031 Uiso 1 1 calc R . .
P1 P 0.18122(11) 0.06640(11) 0.92957(8) 0.0193(3) Uani 1 1 d . . .
C111 C 0.2171(4) 0.0281(4) 1.0004(3) 0.0196(10) Uani 1 1 d . . .
C112 C 0.1816(4) 0.0610(5) 1.0609(3) 0.0219(11) Uani 1 1 d . . .
H112 H 0.1416 0.1083 1.0662 0.026 Uiso 1 1 calc R . .
C113 C 0.2051(5) 0.0243(5) 1.1127(3) 0.0281(13) Uani 1 1 d . . .
H113 H 0.1814 0.0466 1.1538 0.034 Uiso 1 1 calc R . .
C114 C 0.2626(5) -0.0442(5) 1.1051(3) 0.0274(13) Uani 1 1 d . . .
H114 H 0.2773 -0.0696 1.1409 0.033 Uiso 1 1 calc R . .
C115 C 0.2997(5) -0.0771(5) 1.0459(3) 0.0263(12) Uani 1 1 d . . .
H115 H 0.3398 -0.1241 1.0413 0.032 Uiso 1 1 calc R . .
C116 C 0.2774(5) -0.0402(5) 0.9934(3) 0.0239(11) Uani 1 1 d . . .
H116 H 0.3030 -0.0613 0.9529 0.029 Uiso 1 1 calc R . .
C121 C 0.1299(4) 0.1744(4) 0.9549(3) 0.0204(10) Uani 1 1 d . . .
C122 C 0.0304(4) 0.1606(5) 0.9600(3) 0.0231(11) Uani 1 1 d U . .
H122 H -0.0088 0.0946 0.9497 0.028 Uiso 1 1 calc R . .
C123 C -0.0108(6) 0.2424(5) 0.9799(4) 0.0323(14) Uani 1 1 d . . .
H123 H -0.0780 0.2336 0.9837 0.039 Uiso 1 1 calc R . .
C124 C 0.0485(6) 0.3385(5) 0.9942(4) 0.0324(15) Uani 1 1 d . . .
H124 H 0.0205 0.3952 1.0075 0.039 Uiso 1 1 calc R . .
C125 C 0.1461(6) 0.3532(5) 0.9895(4) 0.0323(15) Uani 1 1 d . . .
H125 H 0.1848 0.4194 0.9996 0.039 Uiso 1 1 calc R . .
C126 C 0.1874(5) 0.2715(5) 0.9701(3) 0.0247(12) Uani 1 1 d . . .
H126 H 0.2549 0.2812 0.9670 0.030 Uiso 1 1 calc R . .
C131 C 0.2878(5) 0.0935(5) 0.8915(3) 0.0220(11) Uani 1 1 d . . .
C132 C 0.3748(5) 0.1441(5) 0.9342(3) 0.0242(11) Uani 1 1 d . . .
H132 H 0.3773 0.1617 0.9813 0.029 Uiso 1 1 calc R . .
C133 C 0.4585(5) 0.1687(5) 0.9066(4) 0.0305(14) Uani 1 1 d . . .
H133 H 0.5183 0.2029 0.9353 0.037 Uiso 1 1 calc R . .
C134 C 0.4552(6) 0.1436(6) 0.8377(4) 0.0332(15) Uani 1 1 d . . .
H134 H 0.5123 0.1610 0.8193 0.040 Uiso 1 1 calc R . .
C135 C 0.3678(5) 0.0928(6) 0.7959(4) 0.0299(14) Uani 1 1 d . . .
H135 H 0.3660 0.0746 0.7487 0.036 Uiso 1 1 calc R . .
C136 C 0.2827(5) 0.0681(5) 0.8220(3) 0.0285(13) Uani 1 1 d . . .
H136 H 0.2227 0.0348 0.7932 0.034 Uiso 1 1 calc R . .
C141 C 0.0883(5) -0.0331(5) 0.8717(3) 0.0250(12) Uani 1 1 d . . .
C142 C 0.0663(5) -0.1274(5) 0.8797(4) 0.0263(12) Uani 1 1 d . . .
H142 H 0.0997 -0.1399 0.9165 0.032 Uiso 1 1 calc R . .
C143 C -0.0042(5) -0.2036(5) 0.8342(4) 0.0343(16) Uani 1 1 d . . .
H143 H -0.0195 -0.2682 0.8398 0.041 Uiso 1 1 calc R . .
C144 C -0.0525(5) -0.1851(6) 0.7802(4) 0.0342(16) Uani 1 1 d . . .
H144 H -0.1000 -0.2377 0.7484 0.041 Uiso 1 1 calc R . .
C145 C -0.0315(4) -0.0906(6) 0.7728(3) 0.0272(13) Uani 1 1 d . . .
H145 H -0.0651 -0.0786 0.7359 0.033 Uiso 1 1 calc R . .
C146 C 0.0379(5) -0.0129(5) 0.8185(3) 0.0270(12) Uani 1 1 d . . .
H146 H 0.0510 0.0525 0.8140 0.032 Uiso 1 1 calc R . .
C1 C 0.3653(14) 0.5440(13) 0.7333(8) 0.059(4) Uiso 0.645(9) 1 d PD B 1
H1A H 0.3014 0.5033 0.7338 0.089 Uiso 0.645(9) 1 calc PR B 1
H1B H 0.3701 0.6140 0.7596 0.089 Uiso 0.645(9) 1 calc PR B 1
H1C H 0.4165 0.5184 0.7527 0.089 Uiso 0.645(9) 1 calc PR B 1
N1 N 0.3769(10) 0.5386(8) 0.6657(7) 0.053(3) Uiso 0.645(9) 1 d PD B 1
C2 C 0.3063(16) 0.4835(13) 0.6140(10) 0.075(5) Uiso 0.645(9) 1 d PD B 1
H2 H 0.2451 0.4450 0.6168 0.089 Uiso 0.645(9) 1 calc PR B 1
N2 N 0.3370(13) 0.4930(12) 0.5610(9) 0.078(4) Uiso 0.645(9) 1 d PD B 1
C3 C 0.4310(17) 0.5564(15) 0.5767(13) 0.090(6) Uiso 0.645(9) 1 d PD B 1
H3 H 0.4701 0.5759 0.5464 0.108 Uiso 0.645(9) 1 calc PR B 1
C4 C 0.4533(15) 0.5829(14) 0.6423(11) 0.071(5) Uiso 0.645(9) 1 d PD B 1
H4 H 0.5124 0.6254 0.6685 0.085 Uiso 0.645(9) 1 calc PR B 1
C201 C 0.282(2) 0.4434(17) 0.4921(11) 0.089(6) Uiso 0.645(9) 1 d PD B 1
H20A H 0.2285 0.3879 0.4926 0.107 Uiso 0.645(9) 1 calc PR B 1
H20B H 0.3262 0.4142 0.4622 0.107 Uiso 0.645(9) 1 calc PR B 1
C1' C 0.398(2) 0.581(2) 0.7308(14) 0.059(4) Uiso 0.355(9) 1 d PD B 2
H1'A H 0.4550 0.6136 0.7152 0.089 Uiso 0.355(9) 1 calc PR B 2
H1'B H 0.4172 0.5332 0.7521 0.089 Uiso 0.355(9) 1 calc PR B 2
H1'C H 0.3747 0.6319 0.7632 0.089 Uiso 0.355(9) 1 calc PR B 2
N1' N 0.3230(16) 0.5287(14) 0.6750(11) 0.053(3) Uiso 0.355(9) 1 d PD B 2
C2' C 0.326(2) 0.523(2) 0.6102(13) 0.075(5) Uiso 0.355(9) 1 d PD B 2
H2' H 0.3813 0.5545 0.5955 0.089 Uiso 0.355(9) 1 calc PR B 2
N2' N 0.249(2) 0.471(2) 0.5705(12) 0.078(4) Uiso 0.355(9) 1 d PD B 2
C3' C 0.188(3) 0.440(2) 0.6139(18) 0.090(6) Uiso 0.355(9) 1 d PD B 2
H3' H 0.1239 0.3994 0.6001 0.108 Uiso 0.355(9) 1 calc PR B 2
C4' C 0.234(2) 0.475(2) 0.6761(18) 0.071(5) Uiso 0.355(9) 1 d PD B 2
H4' H 0.2085 0.4644 0.7144 0.085 Uiso 0.355(9) 1 calc PR B 2
C01' C 0.228(4) 0.4326(19) 0.4962(13) 0.089(6) Uiso 0.355(9) 1 d PD B 2
H01A H 0.1609 0.3909 0.4820 0.107 Uiso 0.355(9) 1 calc PR B 2
H01B H 0.2733 0.3893 0.4797 0.107 Uiso 0.355(9) 1 calc PR B 2
C202 C 0.2399(14) 0.5188(11) 0.4646(7) 0.091(5) Uani 1 1 d D . .
H20Q H 0.2929 0.5771 0.4677 0.109 Uiso 0.645(9) 1 calc PR B 1
H20R H 0.1917 0.5437 0.4923 0.109 Uiso 0.645(9) 1 calc PR B 1
H20S H 0.3049 0.5581 0.4701 0.109 Uiso 0.355(9) 1 d PR B 2
H20T H 0.2001 0.5616 0.4865 0.109 Uiso 0.355(9) 1 d PR B 2
C203 C 0.1900(10) 0.4695(10) 0.3905(6) 0.070(3) Uani 1 1 d . B .
H20C H 0.2339 0.4322 0.3651 0.084 Uiso 1 1 calc R . .
H20D H 0.1296 0.4201 0.3891 0.084 Uiso 1 1 calc R . .
C204 C 0.1658(10) 0.5387(9) 0.3578(6) 0.067(3) Uani 1 1 d . . .
H20E H 0.2239 0.5935 0.3641 0.080 Uiso 1 1 calc R B .
H20F H 0.1144 0.5690 0.3787 0.080 Uiso 1 1 calc R . .
C205 C 0.1292(9) 0.4872(8) 0.2812(6) 0.064(3) Uani 1 1 d . B .
H20G H 0.1667 0.4360 0.2640 0.077 Uiso 1 1 calc R . .
H20H H 0.0599 0.4522 0.2747 0.077 Uiso 1 1 calc R . .
C206 C 0.1393(7) 0.5609(8) 0.2404(5) 0.057(3) Uani 1 1 d . . .
H20I H 0.0974 0.6086 0.2552 0.069 Uiso 1 1 calc R B .
H20J H 0.2075 0.6002 0.2502 0.069 Uiso 1 1 calc R . .
C207 C 0.1125(6) 0.5121(7) 0.1665(5) 0.047(2) Uani 1 1 d . B .
H20K H 0.1521 0.4620 0.1518 0.056 Uiso 1 1 calc R . .
H20L H 0.0432 0.4760 0.1563 0.056 Uiso 1 1 calc R . .
C208 C 0.1276(9) 0.5836(8) 0.1289(6) 0.063(3) Uani 1 1 d . . .
H20M H 0.0907 0.6357 0.1454 0.075 Uiso 1 1 calc R B .
H20N H 0.1007 0.5480 0.0812 0.075 Uiso 1 1 calc R . .
C209 C 0.2351(10) 0.6353(12) 0.1341(8) 0.083(4) Uani 1 1 d . B .
H20O H 0.2555 0.6861 0.1789 0.099 Uiso 1 1 calc R . .
H20P H 0.2742 0.5842 0.1317 0.099 Uiso 1 1 calc R . .
C210 C 0.2582(12) 0.6812(16) 0.0876(9) 0.115(7) Uani 1 1 d . . .
H21A H 0.3279 0.7128 0.0970 0.173 Uiso 1 1 calc R B .
H21B H 0.2207 0.7327 0.0893 0.173 Uiso 1 1 calc R . .
H21C H 0.2427 0.6314 0.0430 0.173 Uiso 1 1 calc R . .
Gd1 Gd 0.79788(4) 0.10812(4) 0.53275(2) 0.0590(2) Uani 1 1 d . . .
O01W O 0.7668(7) 0.1865(5) 0.6419(3) 0.063(2) Uani 1 1 d . . .
H01Y H 0.7207 0.2166 0.6493 0.095 Uiso 1 1 d . . .
H01Z H 0.7830 0.1696 0.6761 0.095 Uiso 1 1 d . . .
O02W O 0.6640(5) 0.1849(7) 0.5227(3) 0.071(3) Uani 1 1 d . . .
H02Y H 0.6408 0.2153 0.5564 0.106 Uiso 1 1 d . . .
H02Z H 0.6273 0.1816 0.4875 0.106 Uiso 1 1 d . . .
O03W O 0.8581(5) 0.2360(8) 0.4846(4) 0.076(3) Uani 1 1 d . . .
H03Y H 0.8265 0.2411 0.4500 0.115 Uiso 1 1 d . . .
H03Z H 0.9102 0.2819 0.4965 0.115 Uiso 1 1 d . . .
O04W O 0.9559(6) 0.1998(5) 0.5889(3) 0.055(2) Uani 1 1 d . . .
H04Y H 0.9806 0.2265 0.6300 0.083 Uiso 1 1 d . . .
H04Z H 1.0019 0.1913 0.5662 0.083 Uiso 1 1 d . . .
O05W O 0.8480(6) 0.0092(5) 0.5994(3) 0.064(2) Uani 1 1 d . . .
H05Y H 0.8120 -0.0143 0.6240 0.095 Uiso 1 1 d . . .
H05Z H 0.9063 0.0068 0.6113 0.095 Uiso 1 1 d . . .
O06W O 0.6632(8) -0.0230(7) 0.5245(8) 0.121(5) Uani 1 1 d . . .
H06Y H 0.6704 -0.0830 0.5145 0.181 Uiso 1 1 d . . .
H06Z H 0.6212 -0.0196 0.4942 0.181 Uiso 1 1 d . . .
O07W O 0.7276(9) 0.0501(12) 0.4147(4) 0.132(6) Uani 1 1 d . . .
H07Y H 0.7607 0.0802 0.3918 0.198 Uiso 1 1 d . . .
H07Z H 0.7241 -0.0126 0.3987 0.198 Uiso 1 1 d . . .
O08W O 0.8945(6) 0.0053(6) 0.4748(3) 0.062(2) Uani 1 1 d . . .
H08Y H 0.9157 0.0071 0.4386 0.093 Uiso 1 1 d . . .
H08Z H 0.8943 -0.0521 0.4793 0.093 Uiso 1 1 d . . .
O09W O 0.8160(5) 0.1368(5) 0.7528(3) 0.0488(16) Uani 1 1 d . . .
H09Y H 0.8005 0.0744 0.7313 0.073 Uiso 1 1 d . . .
H09Z H 0.8770 0.1533 0.7661 0.073 Uiso 1 1 d . . .
O10W O 0.0379(6) -0.0010(5) 0.6425(3) 0.066(2) Uani 1 1 d . . .
H10Y H 0.0650 0.0567 0.6697 0.099 Uiso 1 1 d . . .
H10Z H 0.0693 -0.0432 0.6494 0.099 Uiso 1 1 d . . .
O11W O 0.1029(8) 0.1819(6) 0.5167(4) 0.084(3) Uani 1 1 d . . .
H11Y H 0.1553 0.2230 0.5385 0.127 Uiso 1 1 d . . .
H11Z H 0.0944 0.1879 0.4778 0.127 Uiso 1 1 d . . .
O12W O 0.0069(9) 0.4000(8) 0.5073(8) 0.121(5) Uani 1 1 d . . .
H12Y H 0.0353 0.4069 0.5461 0.182 Uiso 1 1 d . . .
H12Z H 0.0290 0.3574 0.4789 0.182 Uiso 1 1 d . . .
O13W O 0.6084(16) 0.1107(16) 0.7337(11) 0.088(6) Uiso 0.50 1 d P C 1
H13Y H 0.6203 0.1616 0.7200 0.132 Uiso 0.50 1 d P D 1
H13Z H 0.5628 0.0661 0.7062 0.132 Uiso 0.50 1 d P E 1
O14W O 0.0986(13) 0.4462(14) 0.6483(9) 0.069(4) Uiso 0.50 1 d P F 1
H14Y H 0.0731 0.4075 0.6692 0.104 Uiso 0.50 1 d P G 1
H14Z H 0.1397 0.4193 0.6270 0.104 Uiso 0.50 1 d P H 1
O15W O 0.2782(8) 0.1518(9) 0.6554(6) 0.066(3) Uiso 0.75 1 d P I 1
H15Y H 0.3353 0.1892 0.6664 0.099 Uiso 0.75 1 d P J 1
H15Z H 0.2446 0.1724 0.6857 0.099 Uiso 0.75 1 d P K 1
O16W O 0.5268(12) 0.0072(12) 0.3579(8) 0.060(4) Uiso 0.50 1 d P L 1
H16Y H 0.5884 0.0271 0.3681 0.090 Uiso 0.50 1 d P M 1
H16Z H 0.5067 -0.0293 0.3817 0.090 Uiso 0.50 1 d P N 1
O17W O 0.5122(10) -0.1007(10) 0.4499(7) 0.048(3) Uiso 0.50 1 d P O 1
H17Y H 0.5217 -0.1425 0.4146 0.072 Uiso 0.50 1 d P P 1
H17Z H 0.4574 -0.1241 0.4595 0.072 Uiso 0.50 1 d P Q 1
O18W O 0.9306(11) 0.8017(12) 0.6073(7) 0.051(3) Uiso 0.50 1 d P R 1
H18Y H 0.8729 0.7873 0.6156 0.076 Uiso 0.50 1 d P S 1
H18Z H 0.9646 0.7677 0.6226 0.076 Uiso 0.50 1 d P T 1
O19W O 0.4039(19) 0.728(2) 0.5824(13) 0.097(7) Uiso 0.50 1 d P U 1
H19Y H 0.4592 0.7624 0.6044 0.146 Uiso 0.50 1 d P V 1
H19Z H 0.3605 0.7364 0.6075 0.146 Uiso 0.50 1 d P W 1
O20W O 0.2527(19) 0.2954(19) 0.5760(13) 0.106(7) Uiso 0.50 1 d P X 1
H20Y H 0.3127 0.3245 0.5833 0.158 Uiso 0.50 1 d P Y 1
H20Z H 0.2443 0.2565 0.5999 0.158 Uiso 0.50 1 d P Z 1
O21W O 0.3268(9) 0.2191(10) 0.5122(6) 0.043(3) Uiso 0.50 1 d P A 1
H21Y H 0.3674 0.2430 0.5483 0.064 Uiso 0.50 1 d P B 1
H21Z H 0.3584 0.2127 0.4794 0.064 Uiso 0.50 1 d P C 1
O22W O 0.4217(19) 0.3482(19) 0.5237(13) 0.105(7) Uiso 0.50 1 d P D 2
H22Y H 0.4489 0.3367 0.5574 0.158 Uiso 0.50 1 d P E 2
H22Z H 0.4185 0.2984 0.4892 0.158 Uiso 0.50 1 d P F 2
O23W O 0.553(3) 0.558(3) 0.5962(18) 0.069(4) Uiso 0.25 1 d P G 2
H23Y H 0.5646 0.5012 0.5946 0.104 Uiso 0.25 1 d P H 2
H23Z H 0.5636 0.5694 0.5597 0.104 Uiso 0.25 1 d P I 2
O24W O 0.9210(12) 0.7446(14) 0.5926(8) 0.060(4) Uiso 0.50 1 d P J 2
H24Y H 0.8687 0.7437 0.6095 0.090 Uiso 0.50 1 d P K 2
H24Z H 0.9604 0.7240 0.6154 0.090 Uiso 0.50 1 d P L 2
O25W O 0.3801(16) 0.7747(19) 0.5876(11) 0.077(5) Uiso 0.50 1 d P M 2
H25Y H 0.4372 0.7763 0.6050 0.116 Uiso 0.50 1 d P N 2
H25Z H 0.3401 0.7496 0.6094 0.116 Uiso 0.50 1 d P O 2
O26W O 0.5185(17) -0.0279(17) 0.4212(12) 0.094(6) Uiso 0.50 1 d P P 2
H26Y H 0.5788 -0.0102 0.4196 0.141 Uiso 0.50 1 d P Q 2
H26Z H 0.4982 -0.0881 0.3958 0.141 Uiso 0.50 1 d P R 2
O27W O 0.262(3) 0.256(3) 0.6514(18) 0.153(12) Uiso 0.50 1 d P S 2
H27Y H 0.3203 0.2684 0.6433 0.230 Uiso 0.50 1 d P T 2
H27Z H 0.2237 0.2353 0.6145 0.230 Uiso 0.50 1 d P U 2
O28W O 0.4210(16) 0.8427(17) 0.6047(11) 0.082(5) Uiso 0.50 1 d P V 3
H28Y H 0.4741 0.8240 0.6090 0.123 Uiso 0.50 1 d P W 3
H28Z H 0.3751 0.8004 0.6114 0.123 Uiso 0.50 1 d P X 3

loop_
_atom_site_aniso_label
_atom_site_aniso_U_11
_atom_site_aniso_U_22
_atom_site_aniso_U_33
_atom_site_aniso_U_23
_atom_site_aniso_U_13
_atom_site_aniso_U_12
O10 0.043(3) 0.026(2) 0.037(3) 0.016(2) -0.008(2) -0.003(2)
C11 0.018(3) 0.030(3) 0.040(4) 0.020(3) -0.005(2) 0.008(2)
C12 0.020(3) 0.039(4) 0.050(4) 0.027(3) 0.002(3) 0.002(3)
C13 0.012(3) 0.053(5) 0.055(5) 0.036(4) 0.006(3) 0.016(3)
C14 0.023(3) 0.041(4) 0.044(4) 0.018(3) 0.011(3) 0.018(3)
C15 0.019(3) 0.032(3) 0.036(3) 0.015(3) 0.004(2) 0.009(2)
C16 0.022(3) 0.029(3) 0.033(3) 0.017(3) -0.002(2) 0.003(2)
S1 0.0616(15) 0.0595(15) 0.0521(13) 0.0195(11) 0.0363(12) 0.0299(12)
C10 0.013(3) 0.040(4) 0.062(5) 0.034(4) -0.004(3) 0.005(2)
O20 0.026(2) 0.040(3) 0.030(2) 0.017(2) 0.0035(19) 0.006(2)
C21 0.033(3) 0.020(3) 0.030(3) 0.009(2) 0.005(3) -0.008(2)
C22 0.025(3) 0.026(3) 0.032(3) 0.014(3) 0.005(2) 0.001(2)
C23 0.025(3) 0.025(3) 0.035(3) 0.016(3) 0.005(3) 0.003(2)
C24 0.019(3) 0.035(3) 0.032(3) 0.019(3) 0.006(2) 0.008(2)
C25 0.013(2) 0.037(4) 0.044(4) 0.022(3) 0.006(2) 0.003(2)
C26 0.012(2) 0.036(3) 0.043(4) 0.026(3) -0.001(2) 0.006(2)
S2 0.0329(9) 0.0498(11) 0.0406(10) 0.0272(9) 0.0141(8) 0.0052(8)
O21 0.150(10) 0.081(6) 0.102(7) 0.060(6) 0.097(7) 0.069(7)
O22 0.037(4) 0.280(17) 0.069(6) 0.108(9) 0.005(4) -0.001(7)
O23 0.096(6) 0.051(4) 0.072(5) 0.028(4) 0.049(5) -0.002(4)
C20 0.035(4) 0.019(3) 0.044(4) 0.013(3) 0.013(3) 0.005(2)
O30 0.035(3) 0.023(2) 0.031(2) 0.0068(18) 0.014(2) 0.0034(19)
C31 0.031(3) 0.018(3) 0.030(3) 0.005(2) 0.016(3) 0.009(2)
C32 0.023(3) 0.020(3) 0.045(4) 0.011(3) 0.014(3) 0.012(2)
C33 0.023(3) 0.034(4) 0.046(4) 0.005(3) 0.012(3) 0.011(3)
C34 0.026(3) 0.049(5) 0.038(4) 0.008(3) 0.010(3) 0.011(3)
C35 0.028(3) 0.042(4) 0.040(4) 0.018(3) 0.017(3) 0.011(3)
C36 0.025(3) 0.022(3) 0.036(3) 0.012(2) 0.010(3) 0.010(2)
S3 0.0313(11) 0.127(3) 0.0365(11) 0.0164(14) 0.0054(9) 0.0179(14)
O31 0.031(4) 0.209(13) 0.061(6) 0.021(7) -0.006(4) -0.016(6)
O32 0.090(7) 0.134(9) 0.068(6) 0.058(6) 0.023(5) 0.065(7)
O33 0.043(4) 0.161(10) 0.037(4) -0.002(5) 0.006(3) 0.015(5)
C30 0.033(4) 0.022(3) 0.050(4) 0.010(3) 0.024(3) 0.006(3)
O40 0.035(3) 0.020(2) 0.035(3) 0.0018(19) 0.006(2) 0.0026(19)
C41 0.024(3) 0.023(3) 0.020(2) 0.006(2) 0.005(2) 0.001(2)
C42 0.025(3) 0.024(3) 0.018(2) 0.009(2) 0.002(2) 0.001(2)
C43 0.027(3) 0.017(2) 0.020(2) 0.0065(19) 0.002(2) 0.004(2)
C44 0.025(3) 0.020(3) 0.020(2) 0.004(2) 0.006(2) 0.007(2)
C45 0.023(3) 0.024(3) 0.031(3) 0.009(2) 0.009(2) 0.005(2)
C46 0.026(3) 0.022(3) 0.031(3) 0.008(2) 0.013(2) 0.005(2)
S4 0.0226(7) 0.0264(7) 0.0221(6) 0.0023(5) 0.0019(5) 0.0052(5)
O41 0.029(3) 0.032(3) 0.043(3) -0.010(2) -0.003(2) 0.011(2)
O42 0.038(3) 0.032(3) 0.032(3) 0.005(2) 0.009(2) -0.005(2)
O43 0.032(3) 0.044(3) 0.032(3) 0.013(2) -0.004(2) 0.011(2)
C40 0.029(3) 0.022(3) 0.024(3) 0.010(2) -0.004(2) -0.001(2)
P1 0.0198(7) 0.0177(6) 0.0206(6) 0.0046(5) 0.0022(5) 0.0073(5)
C111 0.018(2) 0.021(2) 0.020(2) 0.006(2) 0.0008(19) 0.0055(19)
C112 0.020(3) 0.021(3) 0.026(3) 0.005(2) 0.007(2) 0.009(2)
C113 0.029(3) 0.028(3) 0.024(3) 0.005(2) 0.008(2) 0.001(2)
C114 0.031(3) 0.027(3) 0.024(3) 0.010(2) 0.002(2) 0.002(2)
C115 0.032(3) 0.025(3) 0.029(3) 0.012(2) 0.005(2) 0.016(2)
C116 0.025(3) 0.023(3) 0.026(3) 0.006(2) 0.006(2) 0.013(2)
C121 0.019(2) 0.020(2) 0.024(3) 0.006(2) 0.004(2) 0.0098(19)
C122 0.016(2) 0.024(2) 0.032(3) 0.009(2) -0.0017(19) 0.0132(19)
C123 0.030(3) 0.028(3) 0.037(4) 0.004(3) 0.006(3) 0.011(3)
C124 0.035(4) 0.025(3) 0.041(4) 0.006(3) 0.009(3) 0.019(3)
C125 0.046(4) 0.020(3) 0.029(3) 0.005(2) 0.006(3) 0.006(3)
C126 0.023(3) 0.025(3) 0.025(3) 0.006(2) 0.005(2) 0.005(2)
C131 0.021(3) 0.023(3) 0.025(3) 0.009(2) 0.005(2) 0.008(2)
C132 0.023(3) 0.023(3) 0.030(3) 0.010(2) 0.005(2) 0.009(2)
C133 0.028(3) 0.021(3) 0.045(4) 0.013(3) 0.008(3) 0.007(2)
C134 0.039(4) 0.028(3) 0.042(4) 0.018(3) 0.020(3) 0.014(3)
C135 0.035(4) 0.037(4) 0.029(3) 0.015(3) 0.010(3) 0.023(3)
C136 0.032(3) 0.031(3) 0.025(3) 0.007(2) 0.006(2) 0.012(3)
C141 0.028(3) 0.021(3) 0.022(3) 0.001(2) 0.007(2) 0.003(2)
C142 0.024(3) 0.022(3) 0.031(3) 0.007(2) 0.001(2) 0.007(2)
C143 0.025(3) 0.023(3) 0.048(4) 0.002(3) 0.007(3) 0.004(2)
C144 0.023(3) 0.033(4) 0.037(4) -0.002(3) 0.006(3) 0.002(3)
C145 0.012(2) 0.047(4) 0.022(3) 0.007(3) -0.002(2) 0.011(2)
C146 0.027(3) 0.029(3) 0.026(3) 0.009(2) 0.003(2) 0.007(2)
C202 0.143(15) 0.066(8) 0.052(7) 0.002(6) -0.021(8) 0.036(9)
C203 0.064(7) 0.068(8) 0.058(7) -0.005(6) -0.004(6) 0.012(6)
C204 0.073(8) 0.060(7) 0.050(6) 0.007(5) -0.002(5) -0.006(6)
C205 0.065(7) 0.045(6) 0.070(7) 0.000(5) 0.019(6) 0.005(5)
C206 0.032(4) 0.057(6) 0.056(6) -0.026(5) -0.007(4) 0.021(4)
C207 0.030(4) 0.044(5) 0.055(5) -0.002(4) -0.004(4) 0.011(3)
C208 0.068(7) 0.044(5) 0.057(6) -0.008(4) 0.031(5) -0.005(5)
C209 0.070(8) 0.097(11) 0.075(9) 0.034(8) 0.020(7) -0.010(7)
C210 0.079(11) 0.164(19) 0.089(12) 0.051(12) 0.023(9) -0.025(11)
Gd1 0.0681(3) 0.0592(3) 0.02215(17) -0.00215(17) 0.01377(18) -0.0312(2)
O01W 0.112(7) 0.039(3) 0.028(3) 0.002(3) 0.015(4) 0.004(4)
O02W 0.043(4) 0.120(7) 0.030(3) 0.019(4) 0.005(3) -0.020(4)
O03W 0.038(4) 0.138(8) 0.062(5) 0.064(5) 0.006(3) -0.011(4)
O04W 0.069(5) 0.052(4) 0.025(3) 0.006(3) 0.003(3) -0.022(3)
O05W 0.092(6) 0.045(4) 0.040(3) 0.003(3) 0.040(4) -0.014(4)
O06W 0.078(7) 0.050(5) 0.195(14) 0.003(7) 0.028(8) -0.030(5)
O07W 0.096(8) 0.203(14) 0.034(4) -0.032(6) -0.008(5) -0.003(8)
O08W 0.078(5) 0.059(4) 0.027(3) -0.001(3) 0.024(3) -0.021(4)
O09W 0.038(3) 0.062(4) 0.036(3) 0.008(3) 0.008(2) -0.005(3)
O10W 0.094(6) 0.043(4) 0.038(3) -0.006(3) 0.035(4) -0.021(4)
O11W 0.122(8) 0.045(4) 0.061(5) -0.006(4) 0.045(5) -0.019(5)
O12W 0.098(8) 0.076(7) 0.174(13) 0.013(7) 0.084(9) -0.005(6)

loop_
_atom_type_symbol
_atom_type_description
_atom_type_scat_dispersion_real
_atom_type_scat_dispersion_imag
_atom_type_scat_source
C C 0.0033 0.0016 'International Tables Vol C Tables 4.2.6.8 and 6.1.1.4'
H H 0.0000 0.0000 'International Tables Vol C Tables 4.2.6.8 and 6.1.1.4'
N N 0.0061 0.0033 'International Tables Vol C Tables 4.2.6.8 and 6.1.1.4'
O O 0.0106 0.0060 'International Tables Vol C Tables 4.2.6.8 and 6.1.1.4'
P P 0.1023 0.0942 'International Tables Vol C Tables 4.2.6.8 and 6.1.1.4'
S S 0.1246 0.1234 'International Tables Vol C Tables 4.2.6.8 and 6.1.1.4'
Gd Gd -0.1653 3.9035 'International Tables Vol C Tables 4.2.6.8 and 6.1.1.4'

loop_
_geom_angle_atom_site_label_1
_geom_angle_atom_site_label_2
_geom_angle_atom_site_label_3
_geom_angle
C11 O10 H10 109.5
O10 C11 C16 119.1(6)
O10 C11 C12 119.6(6)
C16 C11 C12 121.2(7)
C13 C12 C11 118.9(7)
C13 C12 C10 120.1(7)
C11 C12 C10 121.0(8)
C12 C13 C14 120.1(7)
C12 C13 H13 120.0
C14 C13 H13 120.0
C15 C14 C13 120.5(8)
C15 C14 S1 119.3(6)
C13 C14 S1 120.2(6)
C14 C15 C16 120.6(7)
C14 C15 H15 119.7
C16 C15 H15 119.7
C15 C16 C11 118.8(7)
C15 C16 C40 119.3(6)
C11 C16 C40 121.8(7)
O15 S1 O11 61.5(10)
O15 S1 O12 135.6(15)
O11 S1 O12 97.9(14)
O15 S1 O14 124.2(9)
O11 S1 O14 140.5(8)
O12 S1 O14 48.5(12)
O15 S1 O13 46.8(10)
O11 S1 O13 108.3(9)
O12 S1 O13 129.8(14)
O14 S1 O13 87.2(8)
O15 S1 O16 107.6(10)
O11 S1 O16 48.6(8)
O12 S1 O16 53.1(13)
O14 S1 O16 101.5(7)
O13 S1 O16 150.3(9)
O15 S1 C14 111.9(9)
O11 S1 C14 106.8(6)
O12 S1 C14 111.7(12)
O14 S1 C14 105.5(5)
O13 S1 C14 100.8(7)
O16 S1 C14 104.0(6)
S1 O12 H22Y 151.8
C12 C10 C26 110.8(6)
C12 C10 H10A 109.5
C26 C10 H10A 109.5
C12 C10 H10B 109.5
C26 C10 H10B 109.5
H10A C10 H10B 108.1
C21 O20 H20 109.5
O20 C21 C26 117.6(7)
O20 C21 C22 121.5(7)
C26 C21 C22 120.8(6)
C23 C22 C21 118.5(7)
C23 C22 C20 121.5(6)
C21 C22 C20 120.0(6)
C22 C23 C24 121.3(6)
C22 C23 H23 119.3
C24 C23 H23 119.3
C23 C24 C25 119.9(6)
C23 C24 S2 121.1(5)
C25 C24 S2 119.0(5)
C26 C25 C24 119.8(7)
C26 C25 H25 120.1
C24 C25 H25 120.1
C25 C26 C21 119.6(6)
C25 C26 C10 119.7(7)
C21 C26 C10 120.7(7)
O22 S2 O23 113.8(8)
O22 S2 O21 111.5(8)
O23 S2 O21 110.4(6)
O22 S2 C24 106.8(4)
O23 S2 C24 106.6(4)
O21 S2 C24 107.4(4)
C36 C20 C22 110.8(6)
C36 C20 H20U 109.5
C22 C20 H20U 109.5
C36 C20 H20V 109.5
C22 C20 H20V 109.5
H20U C20 H20V 108.1
O30 C31 C36 119.6(6)
O30 C31 C32 120.7(6)
C36 C31 C32 119.7(7)
C33 C32 C31 119.0(7)
C33 C32 C30 122.0(7)
C31 C32 C30 119.0(7)
C32 C33 C34 120.7(7)
C32 C33 H33 119.6
C34 C33 H33 119.6
C35 C34 C33 119.9(8)
C35 C34 S3 117.2(7)
C33 C34 S3 122.9(6)
C36 C35 C34 121.4(7)
C36 C35 H35 119.3
C34 C35 H35 119.3
C35 C36 C31 119.1(7)
C35 C36 C20 119.6(6)
C31 C36 C20 121.3(7)
O31 S3 O33 111.2(7)
O31 S3 O32 115.5(7)
O33 S3 O32 111.6(7)
O31 S3 C34 106.0(6)
O33 S3 C34 104.2(5)
O32 S3 C34 107.4(5)
C32 C30 C46 114.0(6)
C32 C30 H30A 108.7
C46 C30 H30A 108.7
C32 C30 H30B 108.7
C46 C30 H30B 108.7
H30A C30 H30B 107.6
C41 O40 H40 109.5
O40 C41 C46 122.4(6)
O40 C41 C42 116.4(6)
C46 C41 C42 121.2(6)
C43 C42 C41 118.4(6)
C43 C42 C40 120.7(6)
C41 C42 C40 120.7(5)
C44 C43 C42 121.0(6)
C44 C43 H43 119.5
C42 C43 H43 119.5
C43 C44 C45 119.5(6)
C43 C44 S4 120.1(5)
C45 C44 S4 120.4(5)
C44 C45 C46 122.0(7)
C44 C45 H45 119.0
C46 C45 H45 119.0
C41 C46 C45 117.9(6)
C41 C46 C30 121.5(6)
C45 C46 C30 120.6(7)
O43 S4 O42 112.7(4)
O43 S4 O41 113.1(4)
O42 S4 O41 111.1(4)
O43 S4 C44 105.4(3)
O42 S4 C44 108.1(3)
O41 S4 C44 105.9(3)
C16 C40 C42 110.1(5)
C16 C40 H40A 109.6
C42 C40 H40A 109.6
C16 C40 H40B 109.6
C42 C40 H40B 109.6
H40A C40 H40B 108.2
C121 P1 C111 110.7(3)
C121 P1 C141 107.2(3)
C111 P1 C141 109.3(3)
C121 P1 C131 110.9(3)
C111 P1 C131 107.7(3)
C141 P1 C131 111.1(3)
C116 C111 C112 119.9(6)
C116 C111 P1 118.8(5)
C112 C111 P1 121.2(5)
C113 C112 C111 119.5(6)
C113 C112 H112 120.2
C111 C112 H112 120.2
C114 C113 C112 120.4(6)
C114 C113 H113 119.8
C112 C113 H113 119.8
C113 C114 C115 121.1(6)
C113 C114 H114 119.5
C115 C114 H114 119.5
C116 C115 C114 119.3(6)
C116 C115 H115 120.4
C114 C115 H115 120.4
C115 C116 C111 119.8(6)
C115 C116 H116 120.1
C111 C116 H116 120.1
C126 C121 C122 119.8(6)
C126 C121 P1 121.1(5)
C122 C121 P1 119.1(5)
C123 C122 C121 120.2(6)
C123 C122 H122 119.9
C121 C122 H122 119.9
C122 C123 C124 118.6(7)
C122 C123 H123 120.7
C124 C123 H123 120.7
C125 C124 C123 121.8(6)
C125 C124 H124 119.1
C123 C124 H124 119.1
C124 C125 C126 119.7(7)
C124 C125 H125 120.2
C126 C125 H125 120.2
C125 C126 C121 119.9(6)
C125 C126 H126 120.1
C121 C126 H126 120.1
C132 C131 C136 121.2(6)
C132 C131 P1 117.3(5)
C136 C131 P1 121.4(5)
C131 C132 C133 119.0(6)
C131 C132 H132 120.5
C133 C132 H132 120.5
C134 C133 C132 120.7(7)
C134 C133 H133 119.7
C132 C133 H133 119.7
C133 C134 C135 119.6(7)
C133 C134 H134 120.2
C135 C134 H134 120.2
C134 C135 C136 121.0(7)
C134 C135 H135 119.5
C136 C135 H135 119.5
C135 C136 C131 118.4(7)
C135 C136 H136 120.8
C131 C136 H136 120.8
C142 C141 C146 120.6(6)
C142 C141 P1 120.7(5)
C146 C141 P1 118.7(5)
C143 C142 C141 120.1(7)
C143 C142 H142 120.0
C141 C142 H142 120.0
C142 C143 C144 119.8(7)
C142 C143 H143 120.1
C144 C143 H143 120.1
C145 C144 C143 120.1(7)
C145 C144 H144 120.0
C143 C144 H144 120.0
C144 C145 C146 120.9(6)
C144 C145 H145 119.5
C146 C145 H145 119.5
C145 C146 C141 118.5(6)
C145 C146 H146 120.7
C141 C146 H146 120.7
N1 C1 H1A 109.5
N1 C1 H1B 109.5
H1A C1 H1B 109.5
N1 C1 H1C 109.5
H1A C1 H1C 109.5
H1B C1 H1C 109.5
C2 N1 C4 109.5(16)
C2 N1 C1 121.4(16)
C4 N1 C1 129.1(16)
N2 C2 N1 107.1(18)
N2 C2 H2 126.4
N1 C2 H2 126.4
C2 N2 C3 110.2(19)
C2 N2 C201 125(2)
C3 N2 C201 125(2)
C4 C3 N2 106(2)
C4 C3 H3 127.1
N2 C3 H3 127.1
C3 C4 N1 107(2)
C3 C4 H4 126.3
N1 C4 H4 126.3
N2 C201 C202 111.3(15)
N2 C201 H20A 109.4
C202 C201 H20A 109.4
N2 C201 H20B 109.4
C202 C201 H20B 109.4
H20A C201 H20B 108.0
N1' C1' H1'A 109.5
N1' C1' H1'B 109.5
H1'A C1' H1'B 109.5
N1' C1' H1'C 109.5
H1'A C1' H1'C 109.5
H1'B C1' H1'C 109.5
C2' N1' C4' 106(3)
C2' N1' C1' 127(3)
C4' N1' C1' 127(3)
N2' C2' N1' 114(3)
N2' C2' H2' 122.8
N1' C2' H2' 122.8
C2' N2' C3' 103(3)
C2' N2' C01' 131(3)
C3' N2' C01' 125(3)
C4' C3' N2' 110(3)
C4' C3' H3' 124.8
N2' C3' H3' 124.8
C3' C4' N1' 107(3)
C3' C4' H4' 126.6
N1' C4' H4' 126.6
N2' C01' C202 112.0(17)
N2' C01' H01A 109.2
C202 C01' H01A 109.2
N2' C01' H01B 109.2
C202 C01' H01B 109.2
H01A C01' H01B 107.9
C01' C202 C203 105.5(16)
C201 C202 C203 111.5(13)
C201 C202 H20Q 109.3
C203 C202 H20Q 109.3
C201 C202 H20R 109.3
C203 C202 H20R 109.3
H20Q C202 H20R 108.0
C01' C202 H20S 115.8
C203 C202 H20S 114.4
H20R C202 H20S 121.6
C01' C202 H20T 104.7
C201 C202 H20T 125.7
C203 C202 H20T 106.8
H20S C202 H20T 108.8
C204 C203 C202 114.5(11)
C204 C203 H20C 108.6
C202 C203 H20C 108.6
C204 C203 H20D 108.6
C202 C203 H20D 108.6
H20C C203 H20D 107.6
C203 C204 C205 112.2(11)
C203 C204 H20E 109.2
C205 C204 H20E 109.2
C203 C204 H20F 109.2
C205 C204 H20F 109.2
H20E C204 H20F 107.9
C206 C205 C204 113.5(9)
C206 C205 H20G 108.9
C204 C205 H20G 108.9
C206 C205 H20H 108.9
C204 C205 H20H 108.9
H20G C205 H20H 107.7
C207 C206 C205 114.2(9)
C207 C206 H20I 108.7
C205 C206 H20I 108.7
C207 C206 H20J 108.7
C205 C206 H20J 108.7
H20I C206 H20J 107.6
C208 C207 C206 112.9(9)
C208 C207 H20K 109.0
C206 C207 H20K 109.0
C208 C207 H20L 109.0
C206 C207 H20L 109.0
H20K C207 H20L 107.8
C207 C208 C209 113.7(12)
C207 C208 H20M 108.8
C209 C208 H20M 108.8
C207 C208 H20N 108.8
C209 C208 H20N 108.8
H20M C208 H20N 107.7
C210 C209 C208 117.2(14)
C210 C209 H20O 108.0
C208 C209 H20O 108.0
C210 C209 H20P 108.0
C208 C209 H20P 108.0
H20O C209 H20P 107.2
C209 C210 H21A 109.5
C209 C210 H21B 109.5
H21A C210 H21B 109.5
C209 C210 H21C 109.5
H21A C210 H21C 109.5
H21B C210 H21C 109.5
O06W Gd1 O08W 96.3(3)
O06W Gd1 O04W 147.2(4)
O08W Gd1 O04W 79.3(3)
O06W Gd1 O01W 87.2(4)
O08W Gd1 O01W 142.6(3)
O04W Gd1 O01W 77.9(3)
O06W Gd1 O02W 77.7(4)
O08W Gd1 O02W 145.7(3)
O04W Gd1 O02W 123.2(3)
O01W Gd1 O02W 71.4(3)
O06W Gd1 O03W 143.1(4)
O08W Gd1 O03W 90.8(3)
O04W Gd1 O03W 69.7(2)
O01W Gd1 O03W 108.4(3)
O02W Gd1 O03W 76.3(3)
O06W Gd1 O05W 72.4(4)
O08W Gd1 O05W 70.6(2)
O04W Gd1 O05W 75.6(3)
O01W Gd1 O05W 75.2(3)
O02W Gd1 O05W 135.8(2)
O03W Gd1 O05W 143.1(3)
O06W Gd1 O07W 75.8(5)
O08W Gd1 O07W 72.8(4)
O04W Gd1 O07W 131.5(3)
O01W Gd1 O07W 143.1(4)
O02W Gd1 O07W 73.0(4)
O03W Gd1 O07W 71.9(4)
O05W Gd1 O07W 127.6(4)
Gd1 O01W H01Y 123.5
Gd1 O01W H01Z 124.0
H01Y O01W H01Z 108.4
Gd1 O02W H02Y 122.6
Gd1 O02W H02Z 128.9
H02Y O02W H02Z 108.2
Gd1 O03W H03Y 121.3
Gd1 O03W H03Z 130.3
H03Y O03W H03Z 108.4
Gd1 O04W H04Y 133.5
Gd1 O04W H04Z 115.5
H04Y O04W H04Z 108.4
Gd1 O05W H05Y 123.2
Gd1 O05W H05Z 126.1
H05Y O05W H05Z 108.4
Gd1 O06W H06Y 119.1
Gd1 O06W H06Z 104.5
H06Y O06W H06Z 108.2
Gd1 O07W H07Y 112.5
Gd1 O07W H07Z 109.7
H07Y O07W H07Z 108.5
Gd1 O08W H08Y 126.7
Gd1 O08W H08Z 121.1
H08Y O08W H08Z 108.6
H09Y O09W H09Z 108.2
H10Y O10W H10Z 108.7
H11Y O11W H11Z 108.5
H12Y O12W H12Z 108.2
H13Y O13W H13Z 108.9
H14Y O14W H14Z 107.8
H15Y O15W H15Z 108.5
H16Y O16W H16Z 108.5
H17Y O17W H17Z 108.4
H18Y O18W H18Z 108.9
H19Y O19W H19Z 109.4
H20Y O20W H20Z 108.3
H21Y O21W H21Z 108.3
H22Y O22W H22Z 108.4
H23Y O23W H23Z 108.4
H24Y O24W H24Z 108.9
H26Y O26W H26Z 107.6
H27Y O27W H27Z 108.3
H28Y O28W H28Z 109.3

loop_
_geom_bond_atom_site_label_1
_geom_bond_atom_site_label_2
_geom_bond_distance
O10 C11 1.371(9)
O10 H10 0.8500
C11 C16 1.402(9)
C11 C12 1.406(10)
C12 C13 1.389(13)
C12 C10 1.520(10)
C13 C14 1.400(11)
C13 H13 0.9500
C14 C15 1.385(10)
C14 S1 1.772(9)
C15 C16 1.388(10)
C15 H15 0.9500
C16 C40 1.507(10)
S1 O15 1.353(19)
S1 O11 1.370(14)
S1 O12 1.42(3)
S1 O14 1.441(11)
S1 O13 1.506(18)
S1 O16 1.531(16)
O12 H22Y 1.3047
C10 C26 1.527(9)
C10 H10A 0.9900
C10 H10B 0.9900
O20 C21 1.354(8)
O20 H20 0.8500
C21 C26 1.390(10)
C21 C22 1.405(10)
C22 C23 1.377(9)
C22 C20 1.514(10)
C23 C24 1.385(10)
C23 H23 0.9500
C24 C25 1.393(10)
C24 S2 1.753(7)
C25 C26 1.388(10)
C25 H25 0.9500
S2 O22 1.416(9)
S2 O23 1.434(8)
S2 O21 1.444(9)
C20 C36 1.508(10)
C20 H20U 0.9900
C20 H20V 0.9900
O30 C31 1.326(9)
C31 C36 1.419(9)
C31 C32 1.424(10)
C32 C33 1.385(12)
C32 C30 1.519(10)
C33 C34 1.398(12)
C33 H33 0.9500
C34 C35 1.383(11)
C34 S3 1.762(9)
C35 C36 1.379(11)
C35 H35 0.9500
S3 O31 1.458(10)
S3 O33 1.471(9)
S3 O32 1.502(11)
C30 C46 1.526(10)
C30 H30A 0.9900
C30 H30B 0.9900
O40 C41 1.358(8)
O40 H40 0.8500
C41 C46 1.391(10)
C41 C42 1.417(9)
C42 C43 1.391(8)
C42 C40 1.511(9)
C43 C44 1.379(9)
C43 H43 0.9500
C44 C45 1.382(9)
C44 S4 1.765(6)
C45 C46 1.393(9)
C45 H45 0.9500
S4 O43 1.445(6)
S4 O42 1.450(6)
S4 O41 1.460(6)
C40 H40A 0.9900
C40 H40B 0.9900
P1 C121 1.795(6)
P1 C111 1.797(6)
P1 C141 1.800(7)
P1 C131 1.801(6)
C111 C116 1.401(8)
C111 C112 1.401(8)
C112 C113 1.382(10)
C112 H112 0.9500
C113 C114 1.372(10)
C113 H113 0.9500
C114 C115 1.392(10)
C114 H114 0.9500
C115 C116 1.391(9)
C115 H115 0.9500
C116 H116 0.9500
C121 C126 1.397(9)
C121 C122 1.403(8)
C122 C123 1.381(9)
C122 H122 0.9500
C123 C124 1.396(11)
C123 H123 0.9500
C124 C125 1.375(11)
C124 H124 0.9500
C125 C126 1.380(10)
C125 H125 0.9500
C126 H126 0.9500
C131 C132 1.392(9)
C131 C136 1.397(9)
C132 C133 1.395(9)
C132 H132 0.9500
C133 C134 1.387(11)
C133 H133 0.9500
C134 C135 1.388(12)
C134 H134 0.9500
C135 C136 1.397(10)
C135 H135 0.9500
C136 H136 0.9500
C141 C142 1.385(9)
C141 C146 1.402(10)
C142 C143 1.383(10)
C142 H142 0.9500
C143 C144 1.390(12)
C143 H143 0.9500
C144 C145 1.381(11)
C144 H144 0.9500
C145 C146 1.387(9)
C145 H145 0.9500
C146 H146 0.9500
C1 N1 1.431(17)
C1 H1A 0.9800
C1 H1B 0.9800
C1 H1C 0.9800
N1 C2 1.35(2)
N1 C4 1.35(2)
C2 N2 1.27(2)
C2 H2 0.9500
N2 C3 1.41(3)
N2 C201 1.49(2)
C3 C4 1.32(3)
C3 H3 0.9500
C4 H4 0.9500
C201 C202 1.55(2)
C201 H20A 0.9900
C201 H20B 0.9900
C1' N1' 1.430(19)
C1' H1'A 0.9800
C1' H1'B 0.9800
C1' H1'C 0.9800
N1' C2' 1.35(2)
N1' C4' 1.35(2)
C2' N2' 1.27(2)
C2' H2' 0.9500
N2' C3' 1.41(3)
N2' C01' 1.48(3)
C3' C4' 1.32(3)
C3' H3' 0.9500
C4' H4' 0.9500
C01' C202 1.55(2)
C01' H01A 0.9900
C01' H01B 0.9900
C202 C203 1.554(17)
C202 H20Q 0.9900
C202 H20R 0.9900
C202 H20S 0.9600
C202 H20T 0.9600
C203 C204 1.431(19)
C203 H20C 0.9900
C203 H20D 0.9900
C204 C205 1.562(16)
C204 H20E 0.9900
C204 H20F 0.9900
C205 C206 1.533(18)
C205 H20G 0.9900
C205 H20H 0.9900
C206 C207 1.492(13)
C206 H20I 0.9900
C206 H20J 0.9900
C207 C208 1.459(16)
C207 H20K 0.9900
C207 H20L 0.9900
C208 C209 1.538(17)
C208 H20M 0.9900
C208 H20N 0.9900
C209 C210 1.36(2)
C209 H20O 0.9900
C209 H20P 0.9900
C210 H21A 0.9800
C210 H21B 0.9800
C210 H21C 0.9800
Gd1 O06W 2.357(9)
Gd1 O08W 2.360(8)
Gd1 O04W 2.374(7)
Gd1 O01W 2.376(7)
Gd1 O02W 2.387(10)
Gd1 O03W 2.389(8)
Gd1 O05W 2.411(9)
Gd1 O07W 2.435(9)
O01W H01Y 0.8500
O01W H01Z 0.8500
O02W H02Y 0.8500
O02W H02Z 0.8500
O03W H03Y 0.8500
O03W H03Z 0.8500
O04W H04Y 0.8501
O04W H04Z 0.8500
O05W H05Y 0.8500
O05W H05Z 0.8500
O06W H06Y 0.8500
O06W H06Z 0.8500
O07W H07Y 0.8501
O07W H07Z 0.8499
O08W H08Y 0.8499
O08W H08Z 0.8500
O09W H09Y 0.8500
O09W H09Z 0.8500
O10W H10Y 0.8500
O10W H10Z 0.8499
O11W H11Y 0.8500
O11W H11Z 0.8500
O12W H12Y 0.8500
O12W H12Z 0.8500
O13W H13Y 0.8500
O13W H13Z 0.8500
O14W H14Y 0.8500
O14W H14Z 0.8501
O15W H15Y 0.8500
O15W H15Z 0.8501
O16W H16Y 0.8500
O16W H16Z 0.8501
O17W H17Y 0.8500
O17W H17Z 0.8499
O18W H18Y 0.8500
O18W H18Z 0.8499
O19W H19Y 0.8500
O19W H19Z 0.8500
O20W H20Y 0.8500
O20W H20Z 0.8500
O21W H21Y 0.8500
O21W H21Z 0.8499
O22W H22Y 0.8500
O22W H22Z 0.8500
O23W H23Y 0.8501
O23W H23Z 0.8501
O24W H24Y 0.8499
O24W H24Z 0.8500
O25W H25Y 0.8500
O25W H25Z 0.8501
O26W H26Y 0.8500
O26W H26Z 0.8500
O27W H27Y 0.8501
O27W H27Z 0.8500
O28W H28Y 0.8500
O28W H28Z 0.8499

loop_
_geom_hbond_atom_site_label_D
_geom_hbond_atom_site_label_H
_geom_hbond_atom_site_label_A
_geom_hbond_distance_DH
_geom_hbond_distance_HA
_geom_hbond_distance_DA
_geom_hbond_angle_DHA
_geom_hbond_site_symmetry_A
O10 H10 O20 0.85 1.99 2.806(7) 160.2 .
O20 H20 O30 0.85 1.70 2.542(7) 168.8 .
O40 H40 O30 0.85 1.68 2.522(7) 168.9 .
O01W H01Y O13 0.85 1.72 2.57(2) 175.3 .
O01W H01Y O15 0.85 2.43 3.22(2) 153.9 .
O01W H01Z O09W 0.85 1.85 2.703(10) 177.6 .
O02W H02Y O13 0.85 2.36 3.155(19) 156.1 .
O02W H02Z O25W 0.85 1.86 2.60(2) 144.6 2_666
O02W H02Z O28W 0.85 1.91 2.73(2) 161.0 2_666
O02W H02Z O19W 0.85 2.28 3.00(3) 142.6 2_666
O03W H03Y O33 0.85 2.02 2.844(13) 164.0 2_666
O03W H03Z O12W 0.85 1.90 2.726(13) 163.9 1_655
O04W H04Y O43 0.85 1.81 2.661(8) 176.7 1_655
O04W H04Z O11W 0.85 1.85 2.696(12) 176.1 1_655
O05W H05Y O23 0.85 1.86 2.714(9) 177.2 1_545
O05W H05Z O10W 0.85 1.95 2.804(14) 177.0 1_655
O06W H06Y O21W 0.85 1.87 2.718(17) 174.0 2_656
O06W H06Z O17W 0.85 1.74 2.400(18) 132.6 .
O06W H06Z O26W 0.85 1.98 2.83(3) 173.7 .
O07W H07Y O32 0.85 2.20 3.050(17) 173.3 2_666
O07W H07Z O15W 0.85 1.98 2.818(19) 168.3 2_656
O08W H08Y O10W 0.85 1.87 2.722(8) 175.8 2_656
O08W H08Z O11W 0.85 1.89 2.735(13) 175.8 2_656
O09W H09Y O23 0.85 1.99 2.825(11) 168.9 1_545
O09W H09Z O42 0.85 1.99 2.826(8) 168.4 1_655
O10W H10Y O41 0.85 1.90 2.742(8) 173.3 .
O10W H10Z O32 0.85 2.23 3.079(13) 174.0 1_545
O11W H11Y O20W 0.85 1.54 2.39(3) 177.7 .
O11W H11Y O21W 0.85 2.55 3.128(17) 126.4 .
O11W H11Y O27W 0.85 2.57 3.24(4) 135.9 .
O11W H11Z O18W 0.85 1.85 2.699(18) 177.2 2_666
O11W H11Z O24W 0.85 2.01 2.81(2) 158.3 2_666
O12W H12Y O14W 0.85 2.13 2.97(2) 170.7 .
O12W H12Z O24W 0.85 2.06 2.91(2) 177.7 2_666
O12W H12Z O18W 0.85 2.67 3.506(19) 169.0 2_666
O13W H13Y O13 0.85 2.18 3.02(3) 169.8 .
O13W H13Z O16W 0.85 1.70 2.54(3) 168.6 2_656
O14W H14Y O43 0.85 2.19 3.020(19) 166.7 .
O14W H14Z O20W 0.85 2.67 3.50(3) 164.1 .
O15W H15Y O11 0.85 1.78 2.595(18) 158.7 .
O15W H15Z O41 0.85 1.97 2.780(13) 159.8 .
O16W H16Y O07W 0.85 2.04 2.86(2) 161.1 .
O16W H16Z O17W 0.85 1.99 2.80(2) 158.7 .
O17W H17Y O11 0.85 1.84 2.69(2) 178.3 2_656
O17W H17Z O02W 0.85 1.89 2.740(15) 176.0 2_656
O18W H18Y O21 0.85 1.92 2.766(18) 176.9 .
O18W H18Z O31 0.85 2.32 3.17(2) 175.9 1_655
O19W H19Y O22 0.85 1.93 2.72(3) 153.0 .
O19W H19Z O33 0.85 2.02 2.80(3) 152.2 .
O20W H20Y O12 0.85 2.54 3.35(4) 157.8 .
O20W H20Z O15W 0.85 2.24 3.05(3) 158.7 .
O21W H21Y O12 0.85 2.22 3.01(3) 154.6 .
O21W H21Y O11 0.85 2.64 3.428(19) 154.4 .
O21W H21Z O22 0.85 2.06 2.890(16) 166.1 2_666
O22W H22Y O16 0.85 2.00 2.74(3) 145.6 .
O22W H22Y O14 0.85 2.14 2.88(3) 144.8 .
O22W H22Z O22 0.85 2.24 3.07(3) 167.8 2_666
O23W H23Y O14 0.85 2.18 2.99(4) 159.3 .
O23W H23Z O22W 0.85 2.38 3.20(4) 160.8 2_666
O24W H24Y O21 0.85 1.95 2.789(19) 167.7 .
O24W H24Z O31 0.85 2.03 2.87(2) 173.1 1_655
O25W H25Y O22 0.85 2.22 3.00(2) 153.7 .
O25W H25Z O33 0.85 1.76 2.54(2) 152.2 .
O26W H26Y O07W 0.85 2.14 2.99(3) 173.5 .
O26W H26Z O15 0.85 1.99 2.84(3) 175.9 2_656
O27W H27Y O16 0.85 1.52 2.36(4) 172.3 .
O27W H27Z O11W 0.85 2.39 3.24(4) 174.4 .
O28W H28Y O22 0.85 1.80 2.63(2) 166.4 .
O28W H28Z O33 0.85 2.39 3.22(2) 165.4 .

loop_
_geom_torsion_atom_site_label_1
_geom_torsion_atom_site_label_2
_geom_torsion_atom_site_label_3
_geom_torsion_atom_site_label_4
_geom_torsion
O10 C11 C12 C13 176.7(6)
C16 C11 C12 C13 -0.6(10)
O10 C11 C12 C10 -6.7(10)
C16 C11 C12 C10 176.0(6)
C11 C12 C13 C14 -1.2(10)
C10 C12 C13 C14 -177.9(6)
C12 C13 C14 C15 2.4(10)
C12 C13 C14 S1 -178.9(5)
C13 C14 C15 C16 -1.7(10)
S1 C14 C15 C16 179.6(5)
C14 C15 C16 C11 -0.1(10)
C14 C15 C16 C40 176.6(6)
O10 C11 C16 C15 -176.0(6)
C12 C11 C16 C15 1.3(10)
O10 C11 C16 C40 7.4(9)
C12 C11 C16 C40 -175.3(6)
C15 C14 S1 O15 -60.3(11)
C13 C14 S1 O15 121.0(11)
C15 C14 S1 O11 5.1(9)
C13 C14 S1 O11 -173.6(8)
C15 C14 S1 O12 111.0(15)
C13 C14 S1 O12 -67.7(15)
C15 C14 S1 O14 162.0(7)
C13 C14 S1 O14 -16.7(8)
C15 C14 S1 O13 -107.9(9)
C13 C14 S1 O13 73.4(9)
C15 C14 S1 O16 55.6(9)
C13 C14 S1 O16 -123.2(8)
C13 C12 C10 C26 75.1(9)
C11 C12 C10 C26 -101.5(8)
O20 C21 C22 C23 178.3(6)
C26 C21 C22 C23 0.7(10)
O20 C21 C22 C20 -3.2(10)
C26 C21 C22 C20 179.2(6)
C21 C22 C23 C24 -0.1(10)
C20 C22 C23 C24 -178.6(7)
C22 C23 C24 C25 0.1(11)
C22 C23 C24 S2 -179.0(6)
C23 C24 C25 C26 -0.6(11)
S2 C24 C25 C26 178.5(6)
C24 C25 C26 C21 1.2(10)
C24 C25 C26 C10 -179.9(7)
O20 C21 C26 C25 -179.0(6)
C22 C21 C26 C25 -1.2(10)
O20 C21 C26 C10 2.2(10)
C22 C21 C26 C10 179.9(6)
C12 C10 C26 C25 -98.9(8)
C12 C10 C26 C21 80.0(9)
C23 C24 S2 O22 -54.1(10)
C25 C24 S2 O22 126.8(9)
C23 C24 S2 O23 67.9(8)
C25 C24 S2 O23 -111.3(7)
C23 C24 S2 O21 -173.8(8)
C25 C24 S2 O21 7.0(9)
C23 C22 C20 C36 96.9(8)
C21 C22 C20 C36 -81.6(8)
O30 C31 C32 C33 -177.8(6)
C36 C31 C32 C33 2.6(9)
O30 C31 C32 C30 1.9(9)
C36 C31 C32 C30 -177.7(6)
C31 C32 C33 C34 -1.0(10)
C30 C32 C33 C34 179.3(7)
C32 C33 C34 C35 -0.9(12)
C32 C33 C34 S3 178.7(6)
C33 C34 C35 C36 1.3(12)
S3 C34 C35 C36 -178.4(6)
C34 C35 C36 C31 0.3(11)
C34 C35 C36 C20 178.6(7)
O30 C31 C36 C35 178.1(6)
C32 C31 C36 C35 -2.3(9)
O30 C31 C36 C20 -0.1(9)
C32 C31 C36 C20 179.5(6)
C22 C20 C36 C35 -84.9(8)
C22 C20 C36 C31 93.2(8)
C35 C34 S3 O31 -176.8(8)
C33 C34 S3 O31 3.5(10)
C35 C34 S3 O33 65.7(9)
C33 C34 S3 O33 -114.0(8)
C35 C34 S3 O32 -52.8(8)
C33 C34 S3 O32 127.5(8)
C33 C32 C30 C46 88.7(9)
C31 C32 C30 C46 -90.9(8)
O40 C41 C42 C43 -179.3(5)
C46 C41 C42 C43 -0.1(9)
O40 C41 C42 C40 -4.5(8)
C46 C41 C42 C40 174.8(6)
C41 C42 C43 C44 -0.5(9)
C40 C42 C43 C44 -175.4(6)
C42 C43 C44 C45 0.9(9)
C42 C43 C44 S4 -179.8(5)
C43 C44 C45 C46 -0.6(10)
S4 C44 C45 C46 -179.9(5)
O40 C41 C46 C45 179.6(6)
C42 C41 C46 C45 0.4(9)
O40 C41 C46 C30 0.9(10)
C42 C41 C46 C30 -178.3(6)
C44 C45 C46 C41 0.0(10)
C44 C45 C46 C30 178.6(6)
C32 C30 C46 C41 81.4(9)
C32 C30 C46 C45 -97.2(8)
C43 C44 S4 O43 -141.4(5)
C45 C44 S4 O43 37.8(6)
C43 C44 S4 O42 97.8(6)
C45 C44 S4 O42 -82.9(6)
C43 C44 S4 O41 -21.3(6)
C45 C44 S4 O41 158.0(6)
C15 C16 C40 C42 -73.9(8)
C11 C16 C40 C42 102.7(7)
C43 C42 C40 C16 95.0(7)
C41 C42 C40 C16 -79.8(7)
C121 P1 C111 C116 -166.2(5)
C141 P1 C111 C116 76.0(6)
C131 P1 C111 C116 -44.8(6)
C121 P1 C111 C112 17.3(6)
C141 P1 C111 C112 -100.5(5)
C131 P1 C111 C112 138.7(5)
C116 C111 C112 C113 -1.1(9)
P1 C111 C112 C113 175.3(5)
C111 C112 C113 C114 -0.2(10)
C112 C113 C114 C115 1.0(10)
C113 C114 C115 C116 -0.5(11)
C114 C115 C116 C111 -0.9(10)
C112 C111 C116 C115 1.7(10)
P1 C111 C116 C115 -174.9(5)
C111 P1 C121 C126 93.5(6)
C141 P1 C121 C126 -147.4(5)
C131 P1 C121 C126 -26.0(6)
C111 P1 C121 C122 -86.0(6)
C141 P1 C121 C122 33.2(6)
C131 P1 C121 C122 154.6(5)
C126 C121 C122 C123 0.0(10)
P1 C121 C122 C123 179.5(6)
C121 C122 C123 C124 0.4(11)
C122 C123 C124 C125 -0.5(12)
C123 C124 C125 C126 0.1(12)
C124 C125 C126 C121 0.4(11)
C122 C121 C126 C125 -0.5(10)
P1 C121 C126 C125 -179.9(5)
C121 P1 C131 C132 80.7(5)
C111 P1 C131 C132 -40.6(6)
C141 P1 C131 C132 -160.2(5)
C121 P1 C131 C136 -97.0(6)
C111 P1 C131 C136 141.7(5)
C141 P1 C131 C136 22.1(6)
C136 C131 C132 C133 -0.8(10)
P1 C131 C132 C133 -178.5(5)
C131 C132 C133 C134 0.4(10)
C132 C133 C134 C135 -0.6(10)
C133 C134 C135 C136 1.2(11)
C134 C135 C136 C131 -1.6(10)
C132 C131 C136 C135 1.4(10)
P1 C131 C136 C135 179.0(5)
C121 P1 C141 C142 -130.4(6)
C111 P1 C141 C142 -10.3(6)
C131 P1 C141 C142 108.3(6)
C121 P1 C141 C146 49.1(6)
C111 P1 C141 C146 169.1(5)
C131 P1 C141 C146 -72.2(6)
C146 C141 C142 C143 1.6(10)
P1 C141 C142 C143 -179.0(5)
C141 C142 C143 C144 0.3(11)
C142 C143 C144 C145 -1.3(11)
C143 C144 C145 C146 0.3(10)
C144 C145 C146 C141 1.6(10)
C142 C141 C146 C145 -2.6(10)
P1 C141 C146 C145 178.0(5)
C4 N1 C2 N2 0.0(4)
C1 N1 C2 N2 -179.9(3)
N1 C2 N2 C3 -0.2(5)
N1 C2 N2 C201 179.1(15)
C2 N2 C3 C4 0.3(7)
C201 N2 C3 C4 -179.0(16)
N2 C3 C4 N1 -0.3(6)
C2 N1 C4 C3 0.2(5)
C1 N1 C4 C3 -179.9(3)
C2 N2 C201 C202 104.7(19)
C3 N2 C201 C202 -76(2)
C4' N1' C2' N2' -0.2(4)
C1' N1' C2' N2' 179.9(3)
N1' C2' N2' C3' 0.2(5)
N1' C2' N2' C01' -168(3)
C2' N2' C3' C4' -0.1(7)
C01' N2' C3' C4' 169(3)
N2' C3' C4' N1' 0.0(7)
C2' N1' C4' C3' 0.1(5)
C1' N1' C4' C3' -180.0(3)
C2' N2' C01' C202 -63(4)
C3' N2' C01' C202 131(3)
N2' C01' C202 C201 89(4)
N2' C01' C202 C203 -165(3)
N2 C201 C202 C01' -102(3)
N2 C201 C202 C203 175.3(17)
C01' C202 C203 C204 162(2)
C201 C202 C203 C204 -168.6(17)
C202 C203 C204 C205 172.1(12)
C203 C204 C205 C206 -158.2(11)
C204 C205 C206 C207 175.1(9)
C205 C206 C207 C208 -177.1(9)
C206 C207 C208 C209 65.7(12)
C207 C208 C209 C210 162.8(16)
